data_9013428
loop_
_publ_author_name
'Bindi, L.'
'Evain, M.'
'Spry, P. G.'
'Tait, K. T.'
'Menchetti, S.'

_publ_section_title
;
 Structural role of copper in the minerals of the pearceite-polybasite group:
 the case of the new minerals cupropearceite and cupropolybasite
;
_journal_name_full 'Mineralogical Magazine'
_journal_page_first 641
_journal_page_last 650
_journal_paper_doi 10.1180/minmag.2007.071.6.641
_journal_volume 71
_journal_year 2007
_chemical_compound_source 'Premier mine, Stewart, British Columbia, Canada'
_chemical_formula_sum 'Ag11.706 As0.618 Cu4.294 S11 Sb1.382'
_chemical_name_mineral Cupropolybasite
_space_group_IT_number 164
_symmetry_space_group_name_Hall '-P 3 2"'
_symmetry_space_group_name_H-M 'P -3 m 1'
_cell_angle_alpha 90
_cell_angle_beta 90
_cell_angle_gamma 120
_cell_length_a 7.3277
_cell_length_b 7.3277
_cell_length_c 11.7752
_cell_formula_units_Z 1
_cell_volume 547.563
_database_code_amcsd 0014581
_exptl_crystal_density_diffrn 6.377
_cod_original_formula_sum 'Ag11.706 Cu4.294 (Sb1.382 As.618) S11'
_cod_database_code 9013428

loop_
_space_group_symop_operation_xyz
x,y,z
-y,-x,z
y,-x+y,-z
-x,-x+y,-z
-x+y,-x,z
-x+y,y,z
-x,-y,-z
y,x,-z
-y,x-y,z
x,x-y,z
x-y,x,-z
x-y,-y,-z

loop_
_atom_site_aniso_label
_atom_site_aniso_U_11
_atom_site_aniso_U_22
_atom_site_aniso_U_33
_atom_site_aniso_U_12
_atom_site_aniso_U_13
_atom_site_aniso_U_23
Ag1 0.06200 0.03840 0.06270 0.03100 -0.00520 -0.00260
Cu1 0.06200 0.03840 0.06270 0.03100 -0.00520 -0.00260
Ag2 0.04010 0.73000 0.05100 0.10300 0.00640 0.02000
Ag3 0.23000 0.17700 0.05700 0.13700 -0.03290 -0.03000
Sb 0.02530 0.02530 0.02280 0.01265 0.00000 0.00000
As 0.02530 0.02530 0.02280 0.01265 0.00000 0.00000
Cu2 0.03960 0.03960 0.01680 0.01980 0.00000 0.00000
S1 0.04080 0.04080 0.01500 0.02040 0.00000 0.00000
S2 0.02210 0.02470 0.03300 0.01100 0.00160 0.00080
S3 0.04840 0.04840 0.04210 0.02420 0.00000 0.00000
S4 0.14600 0.14600 0.04700 0.07300 0.00000 0.00000

loop_
_atom_site_label
_atom_site_fract_x
_atom_site_fract_y
_atom_site_fract_z
_atom_site_occupancy
_atom_site_U_iso_or_equiv
Ag1 0.29540 0.14769 0.38437 0.45100 0.05180
Cu1 0.29540 0.14769 0.38437 0.54900 0.05180
Ag2 0.35680 0.11300 0.12360 0.35600 0.31200
Ag3 0.30460 -0.08410 0.11860 0.39400 0.13900
Sb 0.33333 0.66667 0.41428 0.69100 0.02450
As 0.33333 0.66667 0.41428 0.30900 0.02450
Cu2 0.00000 0.00000 0.00000 1.00000 0.03200
S1 0.00000 0.00000 0.18330 1.00000 0.03220
S2 0.01000 0.50499 0.31516 1.00000 0.02690
S3 0.66667 0.33333 0.02020 1.00000 0.04630
S4 0.00000 0.00000 0.50000 1.00000 0.11300

loop_
_cod_related_entry_id
_cod_related_entry_database
_cod_related_entry_code
1 AMCSD 0014581
